data_7719394
loop_
_publ_author_name
'Kelly, Conor T.'
'Cuza, Emmelyne'
'Pasquetti, Eoin'
'Quinn, Niall'
'Griffin, Michael'
'Nockemann, Peter'
'M&#xfc;ller-Bunz, Helge'
'Bruno-Colmenarez, Julia'
'Felton, Solveig'
'Lada, Zoi G.'
'Morgan, Grace G.'

_publ_section_title
;
 Symmetric and asymmetric ligands for Fe<sup>III</sup> spin crossover -
 the influence of the <i>C</i><sub>2</sub> axis.
;
_journal_issue 38
_journal_name_full 'Dalton transactions (Cambridge, England : 2003)'
_journal_page_first 14522
_journal_page_last 14532
_journal_paper_doi 10.1039/d5dt01833a
_journal_volume 54
_journal_year 2025
_chemical_formula_moiety 'C21 H22 F4 Fe N4 O2, Cl O4'
_chemical_formula_sum 'C21 H22 Cl F4 Fe N4 O6'
_chemical_formula_weight 593.72
_space_group_crystal_system monoclinic
_space_group_IT_number 14
_space_group_name_Hall '-P 2yn'
_space_group_name_H-M_alt 'P 1 21/n 1'
_atom_sites_solution_hydrogens mixed
_audit_creation_date 2022-02-24
_audit_creation_method
;
Olex2 1.3
(compiled 2020.11.12 svn.r5f609507 for OlexSys, GUI svn.r6408)
;
_audit_update_record
;
2025-06-04 deposited with the CCDC.	2025-09-05 downloaded from the CCDC.
;
_cell_angle_alpha 90
_cell_angle_beta 103.671(3)
_cell_angle_gamma 90
_cell_formula_units_Z 4
_cell_length_a 9.3623(3)
_cell_length_b 21.7255(6)
_cell_length_c 11.6225(3)
_cell_measurement_reflns_used 9894
_cell_measurement_temperature 100.0(4)
_cell_measurement_theta_max 29.0840
_cell_measurement_theta_min 1.8450
_cell_volume 2297.05(12)
_computing_cell_refinement 'CrysAlisPro 1.171.41.123a (Rigaku OD, 2022)'
_computing_data_collection 'CrysAlisPro 1.171.41.123a (Rigaku OD, 2022)'
_computing_data_reduction 'CrysAlisPro 1.171.41.123a (Rigaku OD, 2022)'
_computing_molecular_graphics 'Olex2 1.3 (Dolomanov et al., 2009)'
_computing_publication_material 'Olex2 1.3 (Dolomanov et al., 2009)'
_computing_structure_refinement 'SHELXL 2018/3 (Sheldrick, 2015)'
_computing_structure_solution 'SHELXT 2018/2 (Sheldrick, 2018)'
_diffrn_ambient_environment N~2~
_diffrn_ambient_temperature 100.0(4)
_diffrn_detector 'CCD plate'
_diffrn_detector_area_resol_mean 10.3196
_diffrn_detector_type Atlas
_diffrn_measured_fraction_theta_full 1.000
_diffrn_measured_fraction_theta_max 0.907
_diffrn_measurement_details
;
List of Runs (angles in degrees, time in seconds):

 # Type Start End Width t~exp~ \w \q \k \f Frames
#--------------------------------------------------------------------------
 1 \w 42.00 71.00 1.00 12.00 -- 9.99-137.00-120.00 29
 2 \w 29.00 56.00 1.00 12.00 -- 9.99-132.00 56.00 27
 3 \w -27.00 63.00 1.00 12.00 -- -9.60 37.00 -60.00 90
 4 \w -41.00 21.00 1.00 12.00 -- -9.60 77.00 120.00 62
 5 \w -8.00 17.00 1.00 12.00 -- -9.60 -57.00 -60.00 25
 6 \w -79.00 -26.00 1.00 12.00 -- -9.60 -57.00 -60.00 53
 7 \w -41.00 21.00 1.00 12.00 -- -9.60 -77.00 -30.00 62
 8 \w -83.00 13.00 1.00 12.00 -- -9.60 -37.00 150.00 96
 9 \w 16.00 41.00 1.00 12.00 -- 9.99 -77.00-120.00 25
 10 \w -42.00 0.00 1.00 12.00 -- 9.99 -77.00-120.00 42
;
_diffrn_measurement_device 'four-circle diffractometer'
_diffrn_measurement_device_type 'SuperNova, Dual, Cu at home/near, Atlas'
_diffrn_measurement_method '\w scans'
_diffrn_orient_matrix_type 'CrysAlisPro convention (1999,Acta A55,543-557)'
_diffrn_orient_matrix_UB_11 0.0595119000
_diffrn_orient_matrix_UB_12 0.0011038000
_diffrn_orient_matrix_UB_13 0.0507022000
_diffrn_orient_matrix_UB_21 0.0028800000
_diffrn_orient_matrix_UB_22 -0.0326261000
_diffrn_orient_matrix_UB_23 0.0010408000
_diffrn_orient_matrix_UB_31 0.0502783000
_diffrn_orient_matrix_UB_32 0.0005728000
_diffrn_orient_matrix_UB_33 -0.0370605000
_diffrn_radiation_monochromator mirror
_diffrn_radiation_probe x-ray
_diffrn_radiation_type 'Mo K\a'
_diffrn_radiation_wavelength 0.71073
_diffrn_reflns_av_R_equivalents 0.0582
_diffrn_reflns_av_unetI/netI 0.0534
_diffrn_reflns_Laue_measured_fraction_full 1.000
_diffrn_reflns_Laue_measured_fraction_max 0.907
_diffrn_reflns_limit_h_max 11
_diffrn_reflns_limit_h_min -12
_diffrn_reflns_limit_k_max 29
_diffrn_reflns_limit_k_min -29
_diffrn_reflns_limit_l_max 15
_diffrn_reflns_limit_l_min -15
_diffrn_reflns_number 34238
_diffrn_reflns_point_group_measured_fraction_full 1.000
_diffrn_reflns_point_group_measured_fraction_max 0.907
_diffrn_reflns_theta_full 25.242
_diffrn_reflns_theta_max 29.603
_diffrn_reflns_theta_min 1.875
_diffrn_source 'micro-focus sealed X-ray tube'
_diffrn_source_type 'SuperNova (Mo) X-ray Source'
_exptl_absorpt_coefficient_mu 0.854
_exptl_absorpt_correction_T_max 1.000
_exptl_absorpt_correction_T_min 0.806
_exptl_absorpt_correction_type gaussian
_exptl_absorpt_process_details
;
CrysAlisPro 1.171.41.123a (Rigaku Oxford Diffraction, 2022)
Numerical absorption correction based on gaussian integration over
a multifaceted crystal model
Empirical absorption correction using spherical harmonics,
implemented in SCALE3 ABSPACK scaling algorithm.
;
_exptl_crystal_colour black
_exptl_crystal_colour_primary black
_exptl_crystal_density_diffrn 1.717
_exptl_crystal_description plate
_exptl_crystal_F_000 1212
_exptl_crystal_size_max 0.229
_exptl_crystal_size_mid 0.091
_exptl_crystal_size_min 0.036
_refine_diff_density_max 0.474
_refine_diff_density_min -0.613
_refine_diff_density_rms 0.087
_refine_ls_extinction_method none
_refine_ls_goodness_of_fit_ref 1.028
_refine_ls_hydrogen_treatment mixed
_refine_ls_matrix_type full
_refine_ls_number_parameters 342
_refine_ls_number_reflns 5848
_refine_ls_number_restraints 0
_refine_ls_restrained_S_all 1.028
_refine_ls_R_factor_all 0.0688
_refine_ls_R_factor_gt 0.0417
_refine_ls_shift/su_max 0.001
_refine_ls_shift/su_mean 0.000
_refine_ls_structure_factor_coef Fsqd
_refine_ls_weighting_details 'w=1/[\s^2^(Fo^2^)+(0.0262P)^2^+2.8270P] where P=(Fo^2^+2Fc^2^)/3'
_refine_ls_weighting_scheme calc
_refine_ls_wR_factor_gt 0.0793
_refine_ls_wR_factor_ref 0.0897
_reflns_Friedel_coverage 0.000
_reflns_number_gt 4371
_reflns_number_total 5848
_reflns_threshold_expression 'I > 2\s(I)'
_cod_data_source_file d5dt01833a2.cif
_cod_data_source_block 1-6_mor1763
_cod_depositor_comments 'Adding full bibliography for 7719387--7719420.cif.'
_cod_database_code 7719394
_shelx_shelxl_version_number 2018/3
_chemical_oxdiff_formula 'C21 H22 N4 O6 F4 Cl Fe'
_chemical_oxdiff_usercomment 'Eoin, EP50_1'
_shelx_space_group_comment
;
The symmetry employed for this shelxl refinement is uniquely defined
by the following loop, which should always be used as a source of
symmetry information in preference to the above space-group names.
They are only intended as comments.
;
_shelx_estimated_absorpt_t_max 0.970
_shelx_estimated_absorpt_t_min 0.828
_reflns_odcompleteness_completeness 99.98
_reflns_odcompleteness_iscentric 1
_reflns_odcompleteness_theta 26.32
_olex2_refinement_description
;
1. Fixed Uiso
 At 1.2 times of:
  All C(H) groups, All C(H,H) groups
2.a Secondary CH2 refined with riding coordinates:
 C13(H13A,H13B), C9(H9A,H9B), C8(H8A,H8B), C11(H11A,H11B), C14(H14A,H14B),
 C12(H12A,H12B), C10(H10A,H10B)
2.b Aromatic/amide H refined with riding coordinates:
 C15(H15), C17(H17), C3(H3A), C5(H5), C19(H19), C7(H7)
;
_olex2_submission_special_instructions 'No special instructions were received'
_oxdiff_exptl_absorpt_empirical_details
;
Empirical correction (ABSPACK) includes:
- Absorption correction using spherical harmonics
- Frame scaling
;
_oxdiff_exptl_absorpt_empirical_full_max 1.233
_oxdiff_exptl_absorpt_empirical_full_min 0.881

loop_
_space_group_symop_operation_xyz
'x, y, z'
'-x+1/2, y+1/2, -z+1/2'
'-x, -y, -z'
'x-1/2, -y-1/2, z-1/2'

loop_
_atom_site_label
_atom_site_type_symbol
_atom_site_fract_x
_atom_site_fract_y
_atom_site_fract_z
_atom_site_U_iso_or_equiv
_atom_site_adp_type
_atom_site_occupancy
_atom_site_site_symmetry_order
_atom_site_calc_flag
_atom_site_refinement_flags_posn
_atom_site_refinement_flags_adp
_atom_site_refinement_flags_occupancy
_atom_site_disorder_assembly
_atom_site_disorder_group
Fe Fe 0.67274(4) 0.39422(2) 0.26329(3) 0.01103(9) Uani 1 1 d . . . . .
Cl Cl 0.82425(7) 0.27403(3) -0.09121(5) 0.01930(13) Uani 1 1 d . . . . .
F2 F 0.35690(16) 0.40590(6) 0.74778(12) 0.0209(3) Uani 1 1 d . . . . .
F1 F 0.26132(15) 0.47457(7) 0.35299(12) 0.0195(3) Uani 1 1 d . . . . .
F3 F 0.90518(16) 0.59150(7) -0.12857(13) 0.0240(3) Uani 1 1 d . . . . .
F4 F 0.97650(16) 0.55794(7) 0.28098(12) 0.0222(3) Uani 1 1 d . . . . .
O1 O 0.51850(17) 0.42912(7) 0.32677(13) 0.0137(3) Uani 1 1 d . . . . .
O2 O 0.77145(17) 0.46947(7) 0.24416(13) 0.0143(3) Uani 1 1 d . . . . .
N4 N 0.5743(2) 0.40139(9) 0.07991(16) 0.0120(4) Uani 1 1 d . . . . .
O6 O 0.9799(2) 0.26239(9) -0.05791(17) 0.0310(5) Uani 1 1 d . . . . .
N1 N 0.7837(2) 0.37672(9) 0.44083(17) 0.0140(4) Uani 1 1 d . . . . .
O3 O 0.7933(2) 0.33088(9) -0.03778(19) 0.0334(5) Uani 1 1 d . . . . .
N3 N 0.5412(2) 0.31041(9) 0.22999(18) 0.0135(4) Uani 1 1 d . . . . .
O5 O 0.7773(2) 0.27860(11) -0.21772(17) 0.0387(5) Uani 1 1 d . . . . .
N2 N 0.8722(2) 0.34341(10) 0.24689(18) 0.0156(4) Uani 1 1 d . . . . .
O4 O 0.7472(2) 0.22529(9) -0.04912(19) 0.0385(5) Uani 1 1 d . . . . .
C21 C 0.7992(2) 0.49731(10) 0.1514(2) 0.0130(5) Uani 1 1 d . . . . .
C1 C 0.4853(3) 0.42262(10) 0.4297(2) 0.0126(5) Uani 1 1 d . . . . .
C16 C 0.7258(2) 0.48399(10) 0.0331(2) 0.0126(5) Uani 1 1 d . . . . .
C15 C 0.6127(2) 0.43747(11) 0.0048(2) 0.0132(5) Uani 1 1 d . . . . .
H15 H 0.562632 0.433151 -0.076016 0.016 Uiso 1 1 calc R U . . .
C2 C 0.3500(3) 0.44573(11) 0.4458(2) 0.0144(5) Uani 1 1 d . . . . .
C17 C 0.7615(3) 0.51658(11) -0.0620(2) 0.0154(5) Uani 1 1 d . . . . .
H17 H 0.711473 0.508046 -0.141491 0.018 Uiso 1 1 calc R U . . .
C18 C 0.8686(3) 0.56034(11) -0.0376(2) 0.0169(5) Uani 1 1 d . . . . .
C13 C 0.4100(2) 0.32699(11) 0.1363(2) 0.0154(5) Uani 1 1 d . . . . .
H13A H 0.348932 0.356994 0.167465 0.018 Uiso 1 1 calc R U . . .
H13B H 0.349844 0.289852 0.109948 0.018 Uiso 1 1 calc R U . . .
C6 C 0.5782(3) 0.39477(10) 0.5303(2) 0.0145(5) Uani 1 1 d . . . . .
C3 C 0.3064(3) 0.44129(11) 0.5503(2) 0.0153(5) Uani 1 1 d . . . . .
H3A H 0.215326 0.457879 0.558216 0.018 Uiso 1 1 calc R U . . .
C5 C 0.5337(3) 0.38893(11) 0.6376(2) 0.0167(5) Uani 1 1 d . . . . .
H5 H 0.595667 0.369466 0.704177 0.020 Uiso 1 1 calc R U . . .
C19 C 0.9431(3) 0.57558(11) 0.0771(2) 0.0183(5) Uani 1 1 d . . . . .
H19 H 1.016771 0.606584 0.091887 0.022 Uiso 1 1 calc R U . . .
C4 C 0.4006(3) 0.41164(11) 0.6439(2) 0.0162(5) Uani 1 1 d . . . . .
C7 C 0.7259(3) 0.37558(11) 0.5309(2) 0.0157(5) Uani 1 1 d . . . . .
H7 H 0.785208 0.360929 0.603649 0.019 Uiso 1 1 calc R U . . .
C20 C 0.9061(3) 0.54412(11) 0.1680(2) 0.0151(5) Uani 1 1 d . . . . .
C9 C 0.9867(3) 0.37006(11) 0.3454(2) 0.0165(5) Uani 1 1 d . . . . .
H9A H 0.995487 0.414914 0.333733 0.020 Uiso 1 1 calc R U . . .
H9B H 1.083182 0.350706 0.348208 0.020 Uiso 1 1 calc R U . . .
C8 C 0.9396(3) 0.35756(12) 0.4594(2) 0.0171(5) Uani 1 1 d . . . . .
H8A H 0.949860 0.313215 0.479241 0.021 Uiso 1 1 calc R U . . .
H8B H 1.001750 0.381191 0.525421 0.021 Uiso 1 1 calc R U . . .
C11 C 0.7582(3) 0.24110(11) 0.2858(2) 0.0196(5) Uani 1 1 d . . . . .
H11A H 0.779081 0.196382 0.290325 0.024 Uiso 1 1 calc R U . . .
H11B H 0.756425 0.255375 0.366379 0.024 Uiso 1 1 calc R U . . .
C14 C 0.4608(3) 0.35499(11) 0.0326(2) 0.0156(5) Uani 1 1 d . . . . .
H14A H 0.501700 0.322563 -0.010144 0.019 Uiso 1 1 calc R U . . .
H14B H 0.376785 0.374501 -0.023415 0.019 Uiso 1 1 calc R U . . .
C12 C 0.6077(3) 0.25175(11) 0.2039(2) 0.0184(5) Uani 1 1 d . . . . .
H12A H 0.617187 0.252259 0.120835 0.022 Uiso 1 1 calc R U . . .
H12B H 0.541852 0.217265 0.212402 0.022 Uiso 1 1 calc R U . . .
C10 C 0.8819(3) 0.27423(11) 0.2458(2) 0.0199(5) Uani 1 1 d . . . . .
H10A H 0.976977 0.261580 0.297951 0.024 Uiso 1 1 calc R U . . .
H10B H 0.881564 0.260647 0.164409 0.024 Uiso 1 1 calc R U . . .
H3 H 0.516(3) 0.3042(11) 0.293(2) 0.010(6) Uiso 1 1 d . . . . .
H2 H 0.890(3) 0.3539(12) 0.184(2) 0.014(7) Uiso 1 1 d . . . . .

loop_
_atom_site_aniso_label
_atom_site_aniso_U_11
_atom_site_aniso_U_22
_atom_site_aniso_U_33
_atom_site_aniso_U_23
_atom_site_aniso_U_13
_atom_site_aniso_U_12
Fe 0.01103(16) 0.01289(17) 0.00946(16) 0.00075(13) 0.00304(12) -0.00007(13)
Cl 0.0198(3) 0.0189(3) 0.0209(3) -0.0034(2) 0.0082(2) 0.0006(2)
F2 0.0277(8) 0.0240(8) 0.0155(7) 0.0028(6) 0.0140(6) 0.0027(6)
F1 0.0159(7) 0.0278(8) 0.0145(7) 0.0019(6) 0.0029(6) 0.0041(6)
F3 0.0243(8) 0.0291(8) 0.0219(8) 0.0094(6) 0.0120(6) -0.0045(6)
F4 0.0228(8) 0.0268(8) 0.0153(7) -0.0019(6) 0.0010(6) -0.0104(6)
O1 0.0140(8) 0.0170(8) 0.0109(8) 0.0005(6) 0.0043(6) 0.0017(6)
O2 0.0172(8) 0.0143(8) 0.0119(8) 0.0005(6) 0.0042(7) -0.0025(7)
N4 0.0105(9) 0.0126(9) 0.0130(9) -0.0013(8) 0.0031(7) 0.0012(7)
O6 0.0217(10) 0.0423(12) 0.0292(11) -0.0066(9) 0.0063(8) 0.0073(9)
N1 0.0120(10) 0.0151(10) 0.0142(10) 0.0000(8) 0.0020(8) 0.0002(8)
O3 0.0344(12) 0.0225(10) 0.0501(13) -0.0114(9) 0.0235(10) 0.0005(9)
N3 0.0135(10) 0.0169(10) 0.0110(10) 0.0018(8) 0.0045(8) -0.0008(8)
O5 0.0381(12) 0.0583(15) 0.0202(10) 0.0032(10) 0.0077(9) 0.0203(11)
N2 0.0152(10) 0.0209(11) 0.0120(10) 0.0014(9) 0.0058(8) 0.0008(8)
O4 0.0452(13) 0.0303(11) 0.0394(12) -0.0031(9) 0.0089(10) -0.0211(10)
C21 0.0111(11) 0.0125(11) 0.0166(11) 0.0012(9) 0.0059(9) 0.0032(9)
C1 0.0138(11) 0.0126(11) 0.0122(11) -0.0026(9) 0.0048(9) -0.0025(9)
C16 0.0108(11) 0.0142(11) 0.0136(11) 0.0014(9) 0.0044(9) 0.0040(9)
C15 0.0125(11) 0.0156(11) 0.0117(11) 0.0004(9) 0.0030(9) 0.0036(9)
C2 0.0132(11) 0.0146(11) 0.0146(11) -0.0013(9) 0.0017(9) -0.0020(9)
C17 0.0170(12) 0.0171(12) 0.0135(11) 0.0025(9) 0.0062(9) 0.0029(9)
C18 0.0163(12) 0.0180(12) 0.0192(12) 0.0062(10) 0.0098(10) 0.0024(10)
C13 0.0112(11) 0.0168(12) 0.0174(12) 0.0015(9) 0.0019(9) -0.0027(9)
C6 0.0169(12) 0.0125(11) 0.0152(11) -0.0004(9) 0.0062(9) -0.0014(9)
C3 0.0143(12) 0.0135(11) 0.0197(12) -0.0041(10) 0.0071(10) -0.0012(9)
C5 0.0213(13) 0.0159(12) 0.0133(11) 0.0018(10) 0.0048(10) -0.0004(10)
C19 0.0144(12) 0.0170(12) 0.0253(13) 0.0011(10) 0.0080(10) -0.0015(9)
C4 0.0237(13) 0.0147(12) 0.0134(11) -0.0002(9) 0.0108(10) -0.0029(10)
C7 0.0189(12) 0.0167(12) 0.0105(11) 0.0007(9) 0.0017(9) 0.0007(10)
C20 0.0124(11) 0.0172(12) 0.0152(12) -0.0021(9) 0.0024(9) 0.0014(9)
C9 0.0116(11) 0.0189(12) 0.0187(12) 0.0017(10) 0.0033(10) 0.0010(9)
C8 0.0114(11) 0.0236(13) 0.0154(12) 0.0015(10) 0.0010(9) 0.0030(9)
C11 0.0231(13) 0.0151(12) 0.0196(12) 0.0025(10) 0.0029(10) 0.0043(10)
C14 0.0153(12) 0.0172(12) 0.0136(11) -0.0012(9) 0.0018(9) -0.0026(9)
C12 0.0203(13) 0.0142(12) 0.0209(13) -0.0016(10) 0.0050(10) -0.0012(10)
C10 0.0166(12) 0.0211(13) 0.0219(13) -0.0031(10) 0.0043(10) 0.0062(10)

loop_
_atom_type_symbol
_atom_type_description
_atom_type_scat_dispersion_real
_atom_type_scat_dispersion_imag
_atom_type_scat_source
C C 0.0033 0.0016 'International Tables Vol C Tables 4.2.6.8 and 6.1.1.4'
H H 0.0000 0.0000 'International Tables Vol C Tables 4.2.6.8 and 6.1.1.4'
N N 0.0061 0.0033 'International Tables Vol C Tables 4.2.6.8 and 6.1.1.4'
O O 0.0106 0.0060 'International Tables Vol C Tables 4.2.6.8 and 6.1.1.4'
F F 0.0171 0.0103 'International Tables Vol C Tables 4.2.6.8 and 6.1.1.4'
Cl Cl 0.1484 0.1585 'International Tables Vol C Tables 4.2.6.8 and 6.1.1.4'
Fe Fe 0.3463 0.8444 'International Tables Vol C Tables 4.2.6.8 and 6.1.1.4'

loop_
_exptl_crystal_face_index_h
_exptl_crystal_face_index_k
_exptl_crystal_face_index_l
_exptl_crystal_face_perp_dist
4 -29 0 0.0167
-4 29 -1 0.0315
0 7 -15 0.0859
0 -7 16 0.1069
-13 6 0 0.0384
13 -6 0 0.0502
2 30 1 0.0148
-11 -14 0 0.0387
0 -14 -14 0.0818
-2 -30 -1 0.0197
1 -30 -4 0.0302

loop_
_geom_angle_atom_site_label_1
_geom_angle_atom_site_label_2
_geom_angle_atom_site_label_3
_geom_angle
_geom_angle_site_symmetry_1
_geom_angle_site_symmetry_3
_geom_angle_publ_flag
O1 Fe N4 99.75(7) . . ?
O1 Fe N1 86.38(7) . . ?
O1 Fe N3 87.34(7) . . ?
O1 Fe N2 162.29(7) . . ?
O2 Fe O1 97.73(7) . . ?
O2 Fe N4 85.85(7) . . ?
O2 Fe N1 97.32(7) . . ?
O2 Fe N3 163.56(7) . . ?
O2 Fe N2 88.61(7) . . ?
N4 Fe N3 77.86(7) . . ?
N4 Fe N2 97.19(7) . . ?
N1 Fe N4 172.70(7) . . ?
N1 Fe N3 98.61(7) . . ?
N1 Fe N2 76.38(7) . . ?
N3 Fe N2 91.19(7) . . ?
O6 Cl O3 109.18(12) . . ?
O5 Cl O6 109.48(12) . . ?
O5 Cl O3 109.73(13) . . ?
O4 Cl O6 109.77(13) . . ?
O4 Cl O3 108.52(12) . . ?
O4 Cl O5 110.14(13) . . ?
C1 O1 Fe 131.87(15) . . ?
C21 O2 Fe 132.99(15) . . ?
C15 N4 Fe 127.07(16) . . ?
C15 N4 C14 117.15(19) . . ?
C14 N4 Fe 115.40(14) . . ?
C7 N1 Fe 126.36(16) . . ?
C7 N1 C8 117.69(19) . . ?
C8 N1 Fe 115.61(14) . . ?
Fe N3 H3 104.2(17) . . ?
C13 N3 Fe 105.25(14) . . ?
C13 N3 H3 109.3(18) . . ?
C12 N3 Fe 120.53(14) . . ?
C12 N3 C13 112.00(19) . . ?
C12 N3 H3 105.0(17) . . ?
Fe N2 H2 107.2(18) . . ?
C9 N2 Fe 102.03(14) . . ?
C9 N2 C10 111.17(19) . . ?
C9 N2 H2 108.4(18) . . ?
C10 N2 Fe 123.48(15) . . ?
C10 N2 H2 104.0(18) . . ?
O2 C21 C16 123.9(2) . . ?
O2 C21 C20 119.5(2) . . ?
C20 C21 C16 116.6(2) . . ?
O1 C1 C2 119.7(2) . . ?
O1 C1 C6 124.5(2) . . ?
C2 C1 C6 115.8(2) . . ?
C21 C16 C15 121.8(2) . . ?
C21 C16 C17 120.4(2) . . ?
C17 C16 C15 117.8(2) . . ?
N4 C15 C16 125.4(2) . . ?
N4 C15 H15 117.3 . . ?
C16 C15 H15 117.3 . . ?
F1 C2 C1 117.34(19) . . ?
F1 C2 C3 119.0(2) . . ?
C3 C2 C1 123.7(2) . . ?
C16 C17 H17 120.5 . . ?
C18 C17 C16 118.9(2) . . ?
C18 C17 H17 120.5 . . ?
F3 C18 C19 117.6(2) . . ?
C17 C18 F3 119.5(2) . . ?
C17 C18 C19 122.9(2) . . ?
N3 C13 H13A 110.0 . . ?
N3 C13 H13B 110.0 . . ?
N3 C13 C14 108.58(18) . . ?
H13A C13 H13B 108.4 . . ?
C14 C13 H13A 110.0 . . ?
C14 C13 H13B 110.0 . . ?
C1 C6 C7 121.9(2) . . ?
C5 C6 C1 121.1(2) . . ?
C5 C6 C7 116.9(2) . . ?
C2 C3 H3A 121.3 . . ?
C2 C3 C4 117.3(2) . . ?
C4 C3 H3A 121.3 . . ?
C6 C5 H5 120.6 . . ?
C4 C5 C6 118.8(2) . . ?
C4 C5 H5 120.6 . . ?
C18 C19 H19 121.3 . . ?
C20 C19 C18 117.4(2) . . ?
C20 C19 H19 121.3 . . ?
F2 C4 C3 117.8(2) . . ?
C5 C4 F2 118.9(2) . . ?
C5 C4 C3 123.3(2) . . ?
N1 C7 C6 125.3(2) . . ?
N1 C7 H7 117.4 . . ?
C6 C7 H7 117.4 . . ?
F4 C20 C21 117.4(2) . . ?
F4 C20 C19 118.8(2) . . ?
C19 C20 C21 123.8(2) . . ?
N2 C9 H9A 110.3 . . ?
N2 C9 H9B 110.3 . . ?
N2 C9 C8 107.29(19) . . ?
H9A C9 H9B 108.5 . . ?
C8 C9 H9A 110.3 . . ?
C8 C9 H9B 110.3 . . ?
N1 C8 C9 107.56(19) . . ?
N1 C8 H8A 110.2 . . ?
N1 C8 H8B 110.2 . . ?
C9 C8 H8A 110.2 . . ?
C9 C8 H8B 110.2 . . ?
H8A C8 H8B 108.5 . . ?
H11A C11 H11B 107.7 . . ?
C12 C11 H11A 108.9 . . ?
C12 C11 H11B 108.9 . . ?
C12 C11 C10 113.3(2) . . ?
C10 C11 H11A 108.9 . . ?
C10 C11 H11B 108.9 . . ?
N4 C14 C13 108.10(18) . . ?
N4 C14 H14A 110.1 . . ?
N4 C14 H14B 110.1 . . ?
C13 C14 H14A 110.1 . . ?
C13 C14 H14B 110.1 . . ?
H14A C14 H14B 108.4 . . ?
N3 C12 C11 112.0(2) . . ?
N3 C12 H12A 109.2 . . ?
N3 C12 H12B 109.2 . . ?
C11 C12 H12A 109.2 . . ?
C11 C12 H12B 109.2 . . ?
H12A C12 H12B 107.9 . . ?
N2 C10 C11 114.60(19) . . ?
N2 C10 H10A 108.6 . . ?
N2 C10 H10B 108.6 . . ?
C11 C10 H10A 108.6 . . ?
C11 C10 H10B 108.6 . . ?
H10A C10 H10B 107.6 . . ?

loop_
_geom_bond_atom_site_label_1
_geom_bond_atom_site_label_2
_geom_bond_distance
_geom_bond_site_symmetry_2
_geom_bond_publ_flag
Fe O1 1.9256(15) . ?
Fe O2 1.9165(16) . ?
Fe N4 2.1183(19) . ?
Fe N1 2.1139(19) . ?
Fe N3 2.181(2) . ?
Fe N2 2.216(2) . ?
Cl O6 1.4387(19) . ?
Cl O3 1.4424(19) . ?
Cl O5 1.435(2) . ?
Cl O4 1.431(2) . ?
F2 C4 1.369(2) . ?
F1 C2 1.350(3) . ?
F3 C18 1.365(3) . ?
F4 C20 1.356(3) . ?
O1 C1 1.313(3) . ?
O2 C21 1.314(3) . ?
N4 C15 1.286(3) . ?
N4 C14 1.474(3) . ?
N1 C7 1.288(3) . ?
N1 C8 1.483(3) . ?
N3 C13 1.481(3) . ?
N3 C12 1.481(3) . ?
N3 H3 0.83(3) . ?
N2 C9 1.488(3) . ?
N2 C10 1.506(3) . ?
N2 H2 0.82(3) . ?
C21 C16 1.414(3) . ?
C21 C20 1.408(3) . ?
C1 C2 1.415(3) . ?
C1 C6 1.417(3) . ?
C16 C15 1.444(3) . ?
C16 C17 1.418(3) . ?
C15 H15 0.9500 . ?
C2 C3 1.373(3) . ?
C17 H17 0.9500 . ?
C17 C18 1.362(3) . ?
C18 C19 1.391(3) . ?
C13 H13A 0.9900 . ?
C13 H13B 0.9900 . ?
C13 C14 1.523(3) . ?
C6 C5 1.411(3) . ?
C6 C7 1.443(3) . ?
C3 H3A 0.9500 . ?
C3 C4 1.386(3) . ?
C5 H5 0.9500 . ?
C5 C4 1.358(3) . ?
C19 H19 0.9500 . ?
C19 C20 1.370(3) . ?
C7 H7 0.9500 . ?
C9 H9A 0.9900 . ?
C9 H9B 0.9900 . ?
C9 C8 1.517(3) . ?
C8 H8A 0.9900 . ?
C8 H8B 0.9900 . ?
C11 H11A 0.9900 . ?
C11 H11B 0.9900 . ?
C11 C12 1.521(3) . ?
C11 C10 1.527(3) . ?
C14 H14A 0.9900 . ?
C14 H14B 0.9900 . ?
C12 H12A 0.9900 . ?
C12 H12B 0.9900 . ?
C10 H10A 0.9900 . ?
C10 H10B 0.9900 . ?

loop_
_geom_torsion_atom_site_label_1
_geom_torsion_atom_site_label_2
_geom_torsion_atom_site_label_3
_geom_torsion_atom_site_label_4
_geom_torsion
_geom_torsion_site_symmetry_1
_geom_torsion_site_symmetry_2
_geom_torsion_site_symmetry_3
_geom_torsion_site_symmetry_4
_geom_torsion_publ_flag
Fe O1 C1 C2 -169.22(16) . . . . ?
Fe O1 C1 C6 12.4(3) . . . . ?
Fe O2 C21 C16 17.3(3) . . . . ?
Fe O2 C21 C20 -163.78(16) . . . . ?
Fe N4 C15 C16 -4.8(3) . . . . ?
Fe N4 C14 C13 18.2(2) . . . . ?
Fe N1 C7 C6 -9.5(3) . . . . ?
Fe N1 C8 C9 12.9(2) . . . . ?
Fe N3 C13 C14 53.4(2) . . . . ?
Fe N3 C12 C11 43.9(2) . . . . ?
Fe N2 C9 C8 59.58(19) . . . . ?
Fe N2 C10 C11 -13.8(3) . . . . ?
F1 C2 C3 C4 -179.7(2) . . . . ?
F3 C18 C19 C20 -179.9(2) . . . . ?
O1 C1 C2 F1 -0.9(3) . . . . ?
O1 C1 C2 C3 -179.7(2) . . . . ?
O1 C1 C6 C5 -179.3(2) . . . . ?
O1 C1 C6 C7 5.6(4) . . . . ?
O2 C21 C16 C15 -0.3(3) . . . . ?
O2 C21 C16 C17 179.5(2) . . . . ?
O2 C21 C20 F4 0.3(3) . . . . ?
O2 C21 C20 C19 179.7(2) . . . . ?
N3 C13 C14 N4 -47.6(2) . . . . ?
N2 C9 C8 N1 -49.0(2) . . . . ?
C21 C16 C15 N4 -4.9(3) . . . . ?
C21 C16 C17 C18 0.8(3) . . . . ?
C1 C2 C3 C4 -0.9(4) . . . . ?
C1 C6 C5 C4 -1.3(3) . . . . ?
C1 C6 C7 N1 -5.9(4) . . . . ?
C16 C21 C20 F4 179.33(19) . . . . ?
C16 C21 C20 C19 -1.3(3) . . . . ?
C16 C17 C18 F3 179.2(2) . . . . ?
C16 C17 C18 C19 -1.4(4) . . . . ?
C15 N4 C14 C13 -168.4(2) . . . . ?
C15 C16 C17 C18 -179.4(2) . . . . ?
C2 C1 C6 C5 2.3(3) . . . . ?
C2 C1 C6 C7 -172.8(2) . . . . ?
C2 C3 C4 F2 -178.7(2) . . . . ?
C2 C3 C4 C5 2.1(4) . . . . ?
C17 C16 C15 N4 175.4(2) . . . . ?
C17 C18 C19 C20 0.7(4) . . . . ?
C18 C19 C20 F4 -179.9(2) . . . . ?
C18 C19 C20 C21 0.7(4) . . . . ?
C13 N3 C12 C11 168.51(19) . . . . ?
C6 C1 C2 F1 177.61(19) . . . . ?
C6 C1 C2 C3 -1.2(3) . . . . ?
C6 C5 C4 F2 179.8(2) . . . . ?
C6 C5 C4 C3 -1.0(4) . . . . ?
C5 C6 C7 N1 178.8(2) . . . . ?
C7 N1 C8 C9 -173.4(2) . . . . ?
C7 C6 C5 C4 174.0(2) . . . . ?
C20 C21 C16 C15 -179.3(2) . . . . ?
C20 C21 C16 C17 0.5(3) . . . . ?
C9 N2 C10 C11 107.8(2) . . . . ?
C8 N1 C7 C6 177.5(2) . . . . ?
C14 N4 C15 C16 -177.4(2) . . . . ?
C12 N3 C13 C14 -79.3(2) . . . . ?
C12 C11 C10 N2 64.5(3) . . . . ?
C10 N2 C9 C8 -73.8(2) . . . . ?
C10 C11 C12 N3 -82.9(3) . . . . ?

loop_
_exptl_oxdiff_crystal_face_indexfrac_h
_exptl_oxdiff_crystal_face_indexfrac_k
_exptl_oxdiff_crystal_face_indexfrac_l
_exptl_oxdiff_crystal_face_x
_exptl_oxdiff_crystal_face_y
_exptl_oxdiff_crystal_face_z
4.2191 -28.8877 0.2226 0.2305 0.9549 0.1873
-3.8051 29.1118 -0.7426 -0.2320 -0.9615 -0.1471
-0.2457 6.6040 -15.4726 -0.7918 -0.2323 0.5649
0.0774 -6.5524 15.5304 0.7848 0.2302 -0.5754
-12.6766 5.5698 0.3463 -0.7307 -0.2179 -0.6470
12.5920 -5.7017 0.0588 0.7461 0.2223 0.6277
2.0444 30.1831 0.5004 0.1804 -0.9783 0.1015
-11.4180 -14.0403 0.1033 -0.6898 0.4253 -0.5860
0.4873 -13.7808 -14.3461 -0.7136 0.4361 0.5483
-1.9475 -30.2035 -0.6280 -0.1811 0.9792 -0.0919
1.2746 -29.5098 -4.3447 -0.1770 0.9619 0.2082
